data_2236133
loop_
_publ_author_name
'Ouahrouch, Abdelaaziz'
'Taourirte, Moha'
'El Azhari, Mohamed'
'Saadi, Mohamed'
'El Ammari, Lahcen'

_publ_section_title
;
 3-{[1-(2,3,5-Tri-<i>O</i>-benzoyl-\b-<small>D</small>-ribofuranos-1-yl)-1<i>H</i>-1,2,3-triazol-4-yl]methyl}quinazolin-4(3<i>H</i>)-one
;
_journal_coeditor_code BT6845
_journal_issue 11
_journal_name_full 'Acta Crystallographica Section E'
_journal_page_first o3166
_journal_paper_doi 10.1107/S1600536812042778
_journal_volume 68
_journal_year 2012
_chemical_formula_iupac 'C37 H29 N5 O8'
_chemical_formula_moiety 'C37 H29 N5 O8'
_chemical_formula_sum 'C37 H29 N5 O8'
_chemical_formula_weight 671.65
_chemical_melting_point 454
_chemical_name_systematic
;
3-{[1-(2,3,5-Tri-<i>O</i>-benzoyl-\b-<i>D</i>-ribofuranos-1-yl)-
1<i>H</i>-1,2,3-triazol-4-yl]methyl}quinazolin-4(3<i>H</i>)-one
;
_space_group_IT_number 4
_symmetry_cell_setting monoclinic
_symmetry_space_group_name_Hall 'P 2yb'
_symmetry_space_group_name_H-M 'P 1 21 1'
_atom_sites_solution_hydrogens difmap
_atom_sites_solution_primary direct
_atom_sites_solution_secondary difmap
_audit_creation_method SHELXL-97
_cell_angle_alpha 90.00
_cell_angle_beta 99.5950(10)
_cell_angle_gamma 90.00
_cell_formula_units_Z 2
_cell_length_a 11.2646(2)
_cell_length_b 5.64710(10)
_cell_length_c 25.7507(4)
_cell_measurement_reflns_used 4490
_cell_measurement_temperature 296(2)
_cell_measurement_theta_max 28.48
_cell_measurement_theta_min 0.80
_cell_volume 1615.15(5)
_computing_cell_refinement 'SAINT (Bruker, 2005)'
_computing_data_collection 'APEX2 (Bruker, 2005)'
_computing_data_reduction 'SAINT (Bruker, 2005)'
_computing_molecular_graphics 'ORTEP-3 for Windows (Farrugia,1997)'
_computing_publication_material 'PLATON (Spek, 2009) and publCIF (Westrip, 2010)'
_computing_structure_refinement 'SHELXL97 (Sheldrick, 2008)'
_computing_structure_solution 'SHELXS97 (Sheldrick, 2008)'
_diffrn_ambient_temperature 296(2)
_diffrn_measured_fraction_theta_full 0.999
_diffrn_measured_fraction_theta_max 0.999
_diffrn_measurement_device_type 'Bruker X8 APEXII diffractometer'
_diffrn_measurement_method '\f and \w scans'
_diffrn_radiation_monochromator graphite
_diffrn_radiation_source 'fine-focus sealed tube'
_diffrn_radiation_type MoK\a
_diffrn_radiation_wavelength 0.71073
_diffrn_reflns_av_R_equivalents 0.0294
_diffrn_reflns_av_sigmaI/netI 0.0211
_diffrn_reflns_limit_h_max 13
_diffrn_reflns_limit_h_min -15
_diffrn_reflns_limit_k_max 7
_diffrn_reflns_limit_k_min -6
_diffrn_reflns_limit_l_max 34
_diffrn_reflns_limit_l_min -32
_diffrn_reflns_number 26180
_diffrn_reflns_theta_full 28.48
_diffrn_reflns_theta_max 28.48
_diffrn_reflns_theta_min 0.80
_exptl_absorpt_coefficient_mu 0.099
_exptl_absorpt_correction_type none
_exptl_crystal_colour colourless
_exptl_crystal_density_diffrn 1.381
_exptl_crystal_density_method 'not measured'
_exptl_crystal_description block
_exptl_crystal_F_000 700
_exptl_crystal_size_max 0.33
_exptl_crystal_size_mid 0.29
_exptl_crystal_size_min 0.25
_refine_diff_density_max 0.138
_refine_diff_density_min -0.125
_refine_ls_extinction_method none
_refine_ls_goodness_of_fit_ref 1.027
_refine_ls_hydrogen_treatment constr
_refine_ls_matrix_type full
_refine_ls_number_parameters 451
_refine_ls_number_reflns 4490
_refine_ls_number_restraints 1
_refine_ls_restrained_S_all 1.027
_refine_ls_R_factor_all 0.0475
_refine_ls_R_factor_gt 0.0332
_refine_ls_shift/su_max 0.001
_refine_ls_shift/su_mean 0.000
_refine_ls_structure_factor_coef Fsqd
_refine_ls_weighting_details 'calc w=1/[\s^2^(Fo^2^)+(0.0384P)^2^+0.1513P] where P=(Fo^2^+2Fc^2^)/3'
_refine_ls_weighting_scheme calc
_refine_ls_wR_factor_gt 0.0746
_refine_ls_wR_factor_ref 0.0812
_reflns_number_gt 3651
_reflns_number_total 4490
_reflns_threshold_expression >2\s(I)
_cod_data_source_file bt6845.cif
_cod_data_source_block I
_cod_database_code 2236133
_cod_database_fobs_code 2236133

loop_
_symmetry_equiv_pos_as_xyz
'x, y, z'
'-x, y+1/2, -z'

loop_
_atom_site_type_symbol
_atom_site_label
_atom_site_fract_x
_atom_site_fract_y
_atom_site_fract_z
_atom_site_U_iso_or_equiv
_atom_site_adp_type
_atom_site_calc_flag
_atom_site_refinement_flags
_atom_site_occupancy
_atom_site_symmetry_multiplicity
O O1 1.48779(13) 0.5193(3) 0.77079(5) 0.0599(4) Uani d . 1 1
C C1 1.47437(15) 0.5402(3) 0.81663(7) 0.0394(4) Uani d . 1 1
C C2 1.52690(15) 0.3864(4) 0.85969(7) 0.0409(4) Uani d . 1 1
C C3 1.60106(17) 0.1978(4) 0.85044(9) 0.0527(5) Uani d . 1 1
H H3 1.6160 0.1675 0.8166 0.063 Uiso calc R 1 1
C C4 1.6516(2) 0.0575(5) 0.89200(12) 0.0715(7) Uani d . 1 1
H H4 1.7013 -0.0682 0.8863 0.086 Uiso calc R 1 1
C C5 1.6288(2) 0.1029(6) 0.94223(11) 0.0803(8) Uani d . 1 1
H H5 1.6638 0.0073 0.9700 0.096 Uiso calc R 1 1
C C6 1.5565(2) 0.2845(6) 0.95168(9) 0.0702(7) Uani d . 1 1
H H6 1.5421 0.3122 0.9857 0.084 Uiso calc R 1 1
C C7 1.50357(18) 0.4298(4) 0.91030(8) 0.0491(5) Uani d . 1 1
N N1 1.42881(18) 0.6125(4) 0.92126(7) 0.0596(5) Uani d . 1 1
N N2 1.40433(13) 0.7224(3) 0.83175(6) 0.0419(3) Uani d . 1 1
C C8 1.38486(19) 0.7462(4) 0.88269(8) 0.0545(5) Uani d . 1 1
H H8 1.3355 0.8701 0.8898 0.065 Uiso calc R 1 1
C C9 1.35481(18) 0.8972(4) 0.79210(8) 0.0517(5) Uani d . 1 1
H H9A 1.4119 0.9228 0.7683 0.062 Uiso calc R 1 1
H H9B 1.3444 1.0464 0.8095 0.062 Uiso calc R 1 1
C C10 1.23629(16) 0.8228(3) 0.76079(7) 0.0407(4) Uani d . 1 1
C C11 1.18997(17) 0.6052(4) 0.74762(8) 0.0445(4) Uani d . 1 1
H H11 1.2253 0.4588 0.7566 0.053 Uiso calc R 1 1
N N3 1.15628(14) 0.9885(3) 0.73967(6) 0.0439(4) Uani d . 1 1
N N4 1.06111(14) 0.8827(3) 0.71381(7) 0.0456(4) Uani d . 1 1
N N5 1.08115(13) 0.6486(3) 0.71851(6) 0.0392(3) Uani d . 1 1
C C12 0.98816(16) 0.4739(3) 0.69944(7) 0.0396(4) Uani d . 1 1
H H12 1.0233 0.3450 0.6815 0.048 Uiso calc R 1 1
O O2 0.93768(11) 0.3821(3) 0.74159(5) 0.0486(3) Uani d . 1 1
C C13 0.81906(16) 0.4779(4) 0.74176(7) 0.0441(4) Uani d . 1 1
H H13 0.7602 0.3536 0.7298 0.053 Uiso calc R 1 1
C C14 0.80732(18) 0.5416(5) 0.79708(8) 0.0529(5) Uani d . 1 1
H H14A 0.7273 0.6033 0.7979 0.063 Uiso calc R 1 1
H H14B 0.8185 0.4013 0.8191 0.063 Uiso calc R 1 1
C C15 0.92262(17) 0.7284(4) 0.87000(7) 0.0495(5) Uani d . 1 1
O O3 0.89576(12) 0.7166(3) 0.81724(5) 0.0523(4) Uani d . 1 1
O O4 0.87382(16) 0.6050(4) 0.89822(6) 0.0759(5) Uani d . 1 1
C C16 1.01456(17) 0.9096(4) 0.88883(7) 0.0482(5) Uani d . 1 1
C C17 1.05099(19) 1.0778(4) 0.85589(8) 0.0537(5) Uani d . 1 1
H H17 1.0199 1.0759 0.8201 0.064 Uiso calc R 1 1
C C18 1.1337(2) 1.2490(5) 0.87610(10) 0.0701(7) Uani d . 1 1
H H18 1.1572 1.3638 0.8540 0.084 Uiso calc R 1 1
C C19 1.1811(2) 1.2495(6) 0.92904(10) 0.0770(8) Uani d . 1 1
H H19 1.2372 1.3641 0.9425 0.092 Uiso calc R 1 1
C C20 1.1460(3) 1.0813(7) 0.96195(10) 0.0810(8) Uani d . 1 1
H H20 1.1786 1.0821 0.9976 0.097 Uiso calc R 1 1
C C21 1.0629(2) 0.9123(6) 0.94236(8) 0.0688(7) Uani d . 1 1
H H21 1.0389 0.7995 0.9648 0.083 Uiso calc R 1 1
C C22 0.80514(15) 0.6720(3) 0.70008(7) 0.0388(4) Uani d . 1 1
H H22 0.8349 0.8231 0.7158 0.047 Uiso calc R 1 1
O O5 0.68225(11) 0.6958(2) 0.67425(5) 0.0454(3) Uani d . 1 1
O O6 0.65640(13) 0.9904(3) 0.72934(6) 0.0625(4) Uani d . 1 1
C C23 0.61705(16) 0.8669(4) 0.69278(7) 0.0420(4) Uani d . 1 1
C C24 0.49230(16) 0.8815(4) 0.66316(7) 0.0440(4) Uani d . 1 1
C C25 0.4252(2) 1.0813(5) 0.67048(9) 0.0592(6) Uani d . 1 1
H H25 0.4599 1.2044 0.6918 0.071 Uiso calc R 1 1
C C26 0.3065(2) 1.0963(6) 0.64598(11) 0.0767(9) Uani d . 1 1
H H26 0.2615 1.2304 0.6506 0.092 Uiso calc R 1 1
C C27 0.2555(2) 0.9163(7) 0.61522(12) 0.0833(10) Uani d . 1 1
H H27 0.1751 0.9266 0.5995 0.100 Uiso calc R 1 1
C C28 0.3214(2) 0.7190(7) 0.60707(11) 0.0827(9) Uani d . 1 1
H H28 0.2860 0.5976 0.5855 0.099 Uiso calc R 1 1
C C29 0.4405(2) 0.7013(5) 0.63111(9) 0.0620(6) Uani d . 1 1
H H29 0.4855 0.5682 0.6256 0.074 Uiso calc R 1 1
C C30 0.88453(15) 0.5871(4) 0.66172(7) 0.0400(4) Uani d . 1 1
H H30 0.9110 0.7159 0.6408 0.048 Uiso calc R 1 1
O O7 0.82166(11) 0.4025(3) 0.62974(5) 0.0452(3) Uani d . 1 1
O O8 0.97436(13) 0.3887(4) 0.58366(6) 0.0704(5) Uani d . 1 1
C C31 0.87760(18) 0.3172(4) 0.59115(8) 0.0494(5) Uani d . 1 1
C C32 0.80817(18) 0.1250(4) 0.56099(7) 0.0486(5) Uani d . 1 1
C C33 0.6908(2) 0.0733(5) 0.56586(9) 0.0645(6) Uani d . 1 1
H H33 0.6516 0.1623 0.5883 0.077 Uiso calc R 1 1
C C34 0.6317(3) -0.1120(6) 0.53723(10) 0.0793(8) Uani d . 1 1
H H34 0.5524 -0.1467 0.5402 0.095 Uiso calc R 1 1
C C35 0.6900(3) -0.2449(6) 0.50442(10) 0.0794(8) Uani d . 1 1
H H35 0.6503 -0.3700 0.4854 0.095 Uiso calc R 1 1
C C36 0.8059(3) -0.1932(6) 0.49975(10) 0.0810(9) Uani d . 1 1
H H36 0.8450 -0.2836 0.4776 0.097 Uiso calc R 1 1
C C37 0.8650(2) -0.0097(6) 0.52735(9) 0.0666(7) Uani d . 1 1
H H37 0.9438 0.0251 0.5236 0.080 Uiso calc R 1 1

loop_
_atom_site_aniso_label
_atom_site_aniso_U_11
_atom_site_aniso_U_22
_atom_site_aniso_U_33
_atom_site_aniso_U_12
_atom_site_aniso_U_13
_atom_site_aniso_U_23
O1 0.0670(9) 0.0774(11) 0.0363(7) 0.0054(9) 0.0121(6) 0.0024(7)
C1 0.0354(9) 0.0417(10) 0.0403(9) -0.0081(8) 0.0036(7) -0.0004(8)
C2 0.0346(8) 0.0445(10) 0.0420(9) -0.0090(8) 0.0021(7) 0.0018(8)
C3 0.0383(10) 0.0541(13) 0.0657(13) -0.0055(9) 0.0085(9) -0.0017(11)
C4 0.0495(12) 0.0572(15) 0.105(2) 0.0085(11) 0.0051(12) 0.0176(15)
C5 0.0767(16) 0.082(2) 0.0746(17) 0.0064(16) -0.0094(13) 0.0320(16)
C6 0.0818(16) 0.0797(18) 0.0457(12) -0.0010(15) 0.0006(11) 0.0169(13)
C7 0.0509(11) 0.0548(13) 0.0394(10) -0.0091(10) 0.0012(8) 0.0036(9)
N1 0.0744(12) 0.0659(12) 0.0388(9) 0.0013(11) 0.0105(8) -0.0050(9)
N2 0.0447(8) 0.0390(8) 0.0394(8) -0.0056(7) -0.0005(6) 0.0015(7)
C8 0.0628(12) 0.0528(13) 0.0472(11) 0.0010(11) 0.0075(9) -0.0084(10)
C9 0.0548(11) 0.0391(11) 0.0561(12) -0.0088(10) -0.0059(9) 0.0077(9)
C10 0.0464(10) 0.0327(10) 0.0417(10) -0.0007(8) 0.0032(8) 0.0027(8)
C11 0.0437(10) 0.0319(9) 0.0529(11) 0.0057(8) -0.0068(8) 0.0032(9)
N3 0.0439(8) 0.0296(7) 0.0580(10) 0.0008(7) 0.0074(7) 0.0036(7)
N4 0.0409(8) 0.0308(8) 0.0638(10) 0.0030(7) 0.0050(7) 0.0048(8)
N5 0.0400(8) 0.0290(8) 0.0467(8) 0.0026(6) 0.0018(6) 0.0008(6)
C12 0.0410(9) 0.0318(9) 0.0445(10) 0.0010(8) 0.0027(7) -0.0018(8)
O2 0.0480(7) 0.0437(7) 0.0533(8) 0.0039(7) 0.0059(6) 0.0130(7)
C13 0.0394(9) 0.0440(10) 0.0472(10) -0.0087(9) 0.0022(7) 0.0005(9)
C14 0.0479(10) 0.0664(14) 0.0444(10) -0.0136(10) 0.0075(8) 0.0057(10)
C15 0.0486(10) 0.0630(13) 0.0374(10) 0.0065(10) 0.0088(8) 0.0042(10)
O3 0.0546(8) 0.0639(9) 0.0369(7) -0.0138(7) 0.0028(6) 0.0009(7)
O4 0.0871(11) 0.0960(14) 0.0462(8) -0.0236(12) 0.0156(8) 0.0069(10)
C16 0.0489(10) 0.0554(12) 0.0395(10) 0.0059(10) 0.0048(8) -0.0042(9)
C17 0.0584(12) 0.0580(13) 0.0451(11) 0.0031(11) 0.0095(9) -0.0044(10)
C18 0.0831(16) 0.0657(16) 0.0636(15) -0.0101(14) 0.0185(12) -0.0084(13)
C19 0.0741(16) 0.088(2) 0.0684(16) -0.0170(16) 0.0097(13) -0.0245(16)
C20 0.0841(17) 0.106(2) 0.0478(13) -0.0097(18) -0.0033(12) -0.0182(16)
C21 0.0778(15) 0.0861(19) 0.0405(11) -0.0056(15) 0.0037(10) 0.0000(12)
C22 0.0349(8) 0.0389(10) 0.0408(9) 0.0000(8) 0.0009(7) -0.0039(8)
O5 0.0380(6) 0.0471(8) 0.0482(7) 0.0065(6) -0.0011(5) -0.0111(6)
O6 0.0558(8) 0.0545(9) 0.0761(10) -0.0015(8) 0.0079(7) -0.0252(9)
C23 0.0429(9) 0.0365(10) 0.0474(10) -0.0012(8) 0.0098(8) -0.0019(9)
C24 0.0411(9) 0.0481(11) 0.0443(10) 0.0030(9) 0.0116(8) 0.0094(9)
C25 0.0582(12) 0.0618(14) 0.0616(13) 0.0162(12) 0.0215(10) 0.0190(12)
C26 0.0622(15) 0.095(2) 0.0780(17) 0.0330(16) 0.0267(13) 0.0387(17)
C27 0.0468(13) 0.123(3) 0.0780(18) 0.0130(17) 0.0044(12) 0.048(2)
C28 0.0629(15) 0.095(2) 0.0812(18) -0.0118(16) -0.0149(13) 0.0114(17)
C29 0.0522(12) 0.0651(15) 0.0647(14) -0.0008(12) -0.0019(10) 0.0026(12)
C30 0.0417(9) 0.0388(10) 0.0385(9) 0.0017(8) 0.0040(7) -0.0005(8)
O7 0.0436(7) 0.0520(8) 0.0394(7) -0.0014(6) 0.0051(5) -0.0093(6)
O8 0.0559(9) 0.0925(13) 0.0672(10) -0.0132(10) 0.0234(7) -0.0204(10)
C31 0.0494(11) 0.0585(13) 0.0404(10) 0.0063(10) 0.0076(8) -0.0048(9)
C32 0.0521(11) 0.0568(12) 0.0355(9) 0.0057(10) 0.0034(8) -0.0033(9)
C33 0.0683(14) 0.0726(16) 0.0567(13) -0.0108(13) 0.0225(11) -0.0148(13)
C34 0.0811(17) 0.089(2) 0.0725(16) -0.0296(17) 0.0256(14) -0.0197(16)
C35 0.102(2) 0.0711(18) 0.0631(15) -0.0160(17) 0.0086(14) -0.0229(14)
C36 0.0784(17) 0.096(2) 0.0663(15) 0.0148(16) 0.0043(13) -0.0357(16)
C37 0.0544(12) 0.0889(19) 0.0549(13) 0.0114(13) 0.0043(10) -0.0217(13)

loop_
_atom_type_symbol
_atom_type_description
_atom_type_scat_dispersion_real
_atom_type_scat_dispersion_imag
_atom_type_scat_source
C C 0.0033 0.0000 'International Tables Vol C Tables 4.2.6.8 and 6.1.1.4'
H H 0.0000 0.0000 'International Tables Vol C Tables 4.2.6.8 and 6.1.1.4'
N N 0.0061 0.0000 'International Tables Vol C Tables 4.2.6.8 and 6.1.1.4'
O O 0.0106 0.0000 'International Tables Vol C Tables 4.2.6.8 and 6.1.1.4'

loop_
_geom_angle_atom_site_label_1
_geom_angle_atom_site_label_2
_geom_angle_atom_site_label_3
_geom_angle
O1 C1 N2 120.65(17)
O1 C1 C2 125.40(18)
N2 C1 C2 113.95(16)
C7 C2 C3 120.29(19)
C7 C2 C1 119.44(18)
C3 C2 C1 120.26(18)
C4 C3 C2 119.2(2)
C4 C3 H3 120.4
C2 C3 H3 120.4
C3 C4 C5 120.2(2)
C3 C4 H4 119.9
C5 C4 H4 119.9
C6 C5 C4 121.2(2)
C6 C5 H5 119.4
C4 C5 H5 119.4
C5 C6 C7 120.0(2)
C5 C6 H6 120.0
C7 C6 H6 120.0
N1 C7 C2 122.38(18)
N1 C7 C6 118.5(2)
C2 C7 C6 119.1(2)
C8 N1 C7 116.71(17)
C8 N2 C1 121.92(17)
C8 N2 C9 119.88(18)
C1 N2 C9 118.16(16)
N1 C8 N2 125.5(2)
N1 C8 H8 117.2
N2 C8 H8 117.2
N2 C9 C10 112.83(17)
N2 C9 H9A 109.0
C10 C9 H9A 109.0
N2 C9 H9B 109.0
C10 C9 H9B 109.0
H9A C9 H9B 107.8
N3 C10 C11 108.93(16)
N3 C10 C9 119.82(17)
C11 C10 C9 131.24(18)
N5 C11 C10 104.50(17)
N5 C11 H11 127.7
C10 C11 H11 127.7
N4 N3 C10 108.91(16)
N3 N4 N5 107.01(15)
N4 N5 C11 110.65(16)
N4 N5 C12 122.23(15)
C11 N5 C12 126.70(16)
O2 C12 N5 110.41(14)
O2 C12 C30 106.29(14)
N5 C12 C30 111.07(15)
O2 C12 H12 109.7
N5 C12 H12 109.7
C30 C12 H12 109.7
C12 O2 C13 110.98(14)
O2 C13 C14 108.78(15)
O2 C13 C22 104.75(14)
C14 C13 C22 118.86(19)
O2 C13 H13 108.0
C14 C13 H13 108.0
C22 C13 H13 108.0
O3 C14 C13 110.08(15)
O3 C14 H14A 109.6
C13 C14 H14A 109.6
O3 C14 H14B 109.6
C13 C14 H14B 109.6
H14A C14 H14B 108.2
O4 C15 O3 122.2(2)
O4 C15 C16 124.62(18)
O3 C15 C16 113.16(17)
C15 O3 C14 115.17(16)
C17 C16 C21 119.5(2)
C17 C16 C15 122.56(17)
C21 C16 C15 117.9(2)
C16 C17 C18 120.0(2)
C16 C17 H17 120.0
C18 C17 H17 120.0
C19 C18 C17 120.0(3)
C19 C18 H18 120.0
C17 C18 H18 120.0
C20 C19 C18 120.3(3)
C20 C19 H19 119.9
C18 C19 H19 119.9
C21 C20 C19 120.2(2)
C21 C20 H20 119.9
C19 C20 H20 119.9
C20 C21 C16 120.1(3)
C20 C21 H21 120.0
C16 C21 H21 120.0
O5 C22 C30 110.78(13)
O5 C22 C13 111.78(15)
C30 C22 C13 103.22(16)
O5 C22 H22 110.3
C30 C22 H22 110.3
C13 C22 H22 110.3
C23 O5 C22 116.25(14)
O6 C23 O5 122.97(17)
O6 C23 C24 124.52(18)
O5 C23 C24 112.50(16)
C29 C24 C25 119.8(2)
C29 C24 C23 122.45(19)
C25 C24 C23 117.7(2)
C26 C25 C24 119.7(3)
C26 C25 H25 120.2
C24 C25 H25 120.2
C27 C26 C25 120.3(3)
C27 C26 H26 119.9
C25 C26 H26 119.9
C26 C27 C28 120.6(2)
C26 C27 H27 119.7
C28 C27 H27 119.7
C27 C28 C29 119.9(3)
C27 C28 H28 120.1
C29 C28 H28 120.1
C24 C29 C28 119.8(3)
C24 C29 H29 120.1
C28 C29 H29 120.1
O7 C30 C22 108.31(14)
O7 C30 C12 108.15(15)
C22 C30 C12 100.90(14)
O7 C30 H30 112.9
C22 C30 H30 112.9
C12 C30 H30 112.9
C31 O7 C30 115.70(15)
O8 C31 O7 122.9(2)
O8 C31 C32 124.97(19)
O7 C31 C32 112.15(17)
C33 C32 C37 119.3(2)
C33 C32 C31 122.55(19)
C37 C32 C31 118.14(19)
C32 C33 C34 119.6(2)
C32 C33 H33 120.2
C34 C33 H33 120.2
C35 C34 C33 120.2(2)
C35 C34 H34 119.9
C33 C34 H34 119.9
C36 C35 C34 120.0(3)
C36 C35 H35 120.0
C34 C35 H35 120.0
C35 C36 C37 120.5(2)
C35 C36 H36 119.7
C37 C36 H36 119.7
C36 C37 C32 120.4(2)
C36 C37 H37 119.8
C32 C37 H37 119.8

loop_
_geom_bond_atom_site_label_1
_geom_bond_atom_site_label_2
_geom_bond_distance
O1 C1 1.220(2)
C1 N2 1.391(2)
C1 C2 1.455(3)
C2 C7 1.394(3)
C2 C3 1.398(3)
C3 C4 1.376(3)
C3 H3 0.9300
C4 C5 1.384(4)
C4 H4 0.9300
C5 C6 1.357(4)
C5 H5 0.9300
C6 C7 1.397(3)
C6 H6 0.9300
C7 N1 1.390(3)
N1 C8 1.280(3)
N2 C8 1.372(2)
N2 C9 1.462(3)
C8 H8 0.9300
C9 C10 1.500(3)
C9 H9A 0.9700
C9 H9B 0.9700
C10 N3 1.349(2)
C10 C11 1.356(3)
C11 N5 1.348(2)
C11 H11 0.9300
N3 N4 1.308(2)
N4 N5 1.343(2)
N5 C12 1.463(2)
C12 O2 1.406(2)
C12 C30 1.529(2)
C12 H12 0.9800
O2 C13 1.442(2)
C13 C14 1.496(3)
C13 C22 1.524(3)
C13 H13 0.9800
C14 O3 1.437(3)
C14 H14A 0.9700
C14 H14B 0.9700
C15 O4 1.204(3)
C15 O3 1.343(2)
C15 C16 1.479(3)
C16 C17 1.381(3)
C16 C21 1.395(3)
C17 C18 1.383(3)
C17 H17 0.9300
C18 C19 1.379(4)
C18 H18 0.9300
C19 C20 1.374(4)
C19 H19 0.9300
C20 C21 1.373(4)
C20 H20 0.9300
C21 H21 0.9300
C22 O5 1.439(2)
C22 C30 1.517(2)
C22 H22 0.9800
O5 C23 1.348(2)
O6 C23 1.196(2)
C23 C24 1.485(3)
C24 C29 1.377(3)
C24 C25 1.388(3)
C25 C26 1.383(3)
C25 H25 0.9300
C26 C27 1.356(5)
C26 H26 0.9300
C27 C28 1.374(5)
C27 H27 0.9300
C28 C29 1.385(3)
C28 H28 0.9300
C29 H29 0.9300
C30 O7 1.439(2)
C30 H30 0.9800
O7 C31 1.351(2)
O8 C31 1.207(2)
C31 C32 1.480(3)
C32 C33 1.380(3)
C32 C37 1.387(3)
C33 C34 1.385(4)
C33 H33 0.9300
C34 C35 1.376(4)
C34 H34 0.9300
C35 C36 1.362(4)
C35 H35 0.9300
C36 C37 1.365(4)
C36 H36 0.9300
C37 H37 0.9300

loop_
_geom_hbond_atom_site_label_D
_geom_hbond_atom_site_label_H
_geom_hbond_atom_site_label_A
_geom_hbond_site_symmetry_A
_geom_hbond_distance_DH
_geom_hbond_distance_HA
_geom_hbond_distance_DA
_geom_hbond_angle_DHA
C3 H3 O6 1_645 0.93 2.57 3.483(3) 167.7
C13 H13 O6 1_545 0.98 2.36 3.293(3) 158.9
C6 H6 N1 2_847 0.93 2.62 3.390(3) 140.7

loop_
_geom_torsion_atom_site_label_1
_geom_torsion_atom_site_label_2
_geom_torsion_atom_site_label_3
_geom_torsion_atom_site_label_4
_geom_torsion
O1 C1 C2 C7 -179.64(19)
N2 C1 C2 C7 0.4(2)
O1 C1 C2 C3 0.9(3)
N2 C1 C2 C3 -178.99(16)
C7 C2 C3 C4 -0.7(3)
C1 C2 C3 C4 178.7(2)
C2 C3 C4 C5 0.2(4)
C3 C4 C5 C6 0.2(4)
C4 C5 C6 C7 -0.1(4)
C3 C2 C7 N1 -178.85(19)
C1 C2 C7 N1 1.7(3)
C3 C2 C7 C6 0.8(3)
C1 C2 C7 C6 -178.6(2)
C5 C6 C7 N1 179.3(2)
C5 C6 C7 C2 -0.4(4)
C2 C7 N1 C8 -2.3(3)
C6 C7 N1 C8 178.0(2)
O1 C1 N2 C8 178.11(19)
C2 C1 N2 C8 -2.0(2)
O1 C1 N2 C9 -4.4(3)
C2 C1 N2 C9 175.55(15)
C7 N1 C8 N2 0.8(3)
C1 N2 C8 N1 1.5(3)
C9 N2 C8 N1 -176.0(2)
C8 N2 C9 C10 -95.6(2)
C1 N2 C9 C10 86.8(2)
N2 C9 C10 N3 152.32(18)
N2 C9 C10 C11 -28.9(3)
N3 C10 C11 N5 -0.2(2)
C9 C10 C11 N5 -179.07(19)
C11 C10 N3 N4 0.2(2)
C9 C10 N3 N4 179.22(17)
C10 N3 N4 N5 -0.1(2)
N3 N4 N5 C11 0.0(2)
N3 N4 N5 C12 173.02(15)
C10 C11 N5 N4 0.1(2)
C10 C11 N5 C12 -172.54(17)
N4 N5 C12 O2 -101.9(2)
C11 N5 C12 O2 70.0(2)
N4 N5 C12 C30 15.8(2)
C11 N5 C12 C30 -172.38(17)
N5 C12 O2 C13 105.43(16)
C30 C12 O2 C13 -15.1(2)
C12 O2 C13 C14 -136.61(18)
C12 O2 C13 C22 -8.5(2)
O2 C13 C14 O3 60.5(2)
C22 C13 C14 O3 -59.1(2)
O4 C15 O3 C14 -1.7(3)
C16 C15 O3 C14 179.56(18)
C13 C14 O3 C15 -157.97(19)
O4 C15 C16 C17 -167.0(2)
O3 C15 C16 C17 11.7(3)
O4 C15 C16 C21 11.1(3)
O3 C15 C16 C21 -170.2(2)
C21 C16 C17 C18 -0.8(3)
C15 C16 C17 C18 177.3(2)
C16 C17 C18 C19 1.0(4)
C17 C18 C19 C20 -0.5(4)
C18 C19 C20 C21 -0.3(5)
C19 C20 C21 C16 0.5(4)
C17 C16 C21 C20 0.0(4)
C15 C16 C21 C20 -178.1(2)
O2 C13 C22 O5 147.77(14)
C14 C13 C22 O5 -90.54(19)
O2 C13 C22 C30 28.67(18)
C14 C13 C22 C30 150.35(16)
C30 C22 O5 C23 -148.57(16)
C13 C22 O5 C23 96.90(19)
C22 O5 C23 O6 -1.7(3)
C22 O5 C23 C24 178.91(16)
O6 C23 C24 C29 -162.5(2)
O5 C23 C24 C29 16.9(3)
O6 C23 C24 C25 14.6(3)
O5 C23 C24 C25 -166.00(16)
C29 C24 C25 C26 0.7(3)
C23 C24 C25 C26 -176.40(19)
C24 C25 C26 C27 0.4(3)
C25 C26 C27 C28 -1.3(4)
C26 C27 C28 C29 1.0(4)
C25 C24 C29 C28 -1.0(3)
C23 C24 C29 C28 176.0(2)
C27 C28 C29 C24 0.1(4)
O5 C22 C30 O7 -42.7(2)
C13 C22 C30 O7 77.08(16)
O5 C22 C30 C12 -156.17(15)
C13 C22 C30 C12 -36.37(17)
O2 C12 C30 O7 -81.39(17)
N5 C12 C30 O7 158.48(14)
O2 C12 C30 C22 32.19(18)
N5 C12 C30 C22 -87.95(17)
C22 C30 O7 C31 176.14(16)
C12 C30 O7 C31 -75.31(19)
C30 O7 C31 O8 0.3(3)
C30 O7 C31 C32 178.77(15)
O8 C31 C32 C33 -170.3(2)
O7 C31 C32 C33 11.3(3)
O8 C31 C32 C37 10.9(3)
O7 C31 C32 C37 -167.5(2)
C37 C32 C33 C34 0.1(4)
C31 C32 C33 C34 -178.7(2)
C32 C33 C34 C35 0.5(4)
C33 C34 C35 C36 -0.5(5)
C34 C35 C36 C37 -0.1(5)
C35 C36 C37 C32 0.7(4)
C33 C32 C37 C36 -0.7(4)
C31 C32 C37 C36 178.2(2)

loop_
_cod_related_entry_id
_cod_related_entry_database
_cod_related_entry_code
1 ChemSpider 30658040
